data_4031958
loop_
_publ_author_name
'Quinodoz, Pierre'
'Drouillat, Bruno'
'Wright, Karen'
'Marrot, J\'er\^ome'
'Couty, Fran\,cois'

_publ_section_title
;
 N-Arylazetidines: Preparation through Anionic Ring Closure.
;
_journal_issue 7
_journal_name_full 'The Journal of organic chemistry'
_journal_page_first 2899
_journal_page_last 2910
_journal_paper_doi 10.1021/acs.joc.6b00169
_journal_volume 81
_journal_year 2016
_chemical_absolute_configuration rm
_chemical_formula_sum 'C16 H14 N2'
_chemical_formula_weight 234.29
_space_group_crystal_system tetragonal
_space_group_IT_number 78
_space_group_name_Hall 'P 4cw'
_space_group_name_H-M_alt 'P 43'
_symmetry_space_group_name_Hall 'P 4cw'
_symmetry_space_group_name_H-M 'P 43'
_atom_sites_solution_hydrogens geom
_audit_creation_method SHELXL-2014/7
_cell_angle_alpha 90
_cell_angle_beta 90
_cell_angle_gamma 90
_cell_formula_units_Z 4
_cell_length_a 9.6634(5)
_cell_length_b 9.6634(5)
_cell_length_c 14.0625(10)
_cell_measurement_reflns_used 9976
_cell_measurement_temperature 200(2)
_cell_measurement_theta_max 24.71
_cell_measurement_theta_min 2.56
_cell_volume 1313.17(13)
_computing_cell_refinement 'Bruker SAINT'
_computing_data_collection 'Bruker APEX2'
_computing_data_reduction 'Bruker SAINT'
_computing_molecular_graphics 'Bruker SHELXTL'
_computing_publication_material 'Bruker SHELXTL'
_computing_structure_refinement 'SHELXL-2014/7 (Sheldrick, 2014)'
_computing_structure_solution 'SHELXS-97 (Sheldrick 2008)'
_diffrn_ambient_temperature 200(2)
_diffrn_measured_fraction_theta_full 0.988
_diffrn_measured_fraction_theta_max 0.988
_diffrn_measurement_device_type 'Bruker D8 VENTURE'
_diffrn_measurement_method '\f and \w scans'
_diffrn_radiation_type MoK\a
_diffrn_radiation_wavelength 0.71073
_diffrn_reflns_av_R_equivalents 0.0403
_diffrn_reflns_av_unetI/netI 0.0163
_diffrn_reflns_laue_measured_fraction_full 0.988
_diffrn_reflns_laue_measured_fraction_max 0.988
_diffrn_reflns_limit_h_max 11
_diffrn_reflns_limit_h_min -11
_diffrn_reflns_limit_k_max 11
_diffrn_reflns_limit_k_min -11
_diffrn_reflns_limit_l_max 16
_diffrn_reflns_limit_l_min -16
_diffrn_reflns_number 30193
_diffrn_reflns_point_group_measured_fraction_full 0.986
_diffrn_reflns_point_group_measured_fraction_max 0.986
_diffrn_reflns_theta_full 25.074
_diffrn_reflns_theta_max 25.074
_diffrn_reflns_theta_min 2.557
_diffrn_source microsource
_exptl_absorpt_coefficient_mu 0.071
_exptl_absorpt_correction_type multi-scan
_exptl_absorpt_process_details 'SADABS (Sheldrick, V2014/5)'
_exptl_crystal_colour yellow
_exptl_crystal_density_diffrn 1.185
_exptl_crystal_description parallelepiped
_exptl_crystal_F_000 496
_exptl_crystal_size_max 0.200
_exptl_crystal_size_mid 0.080
_exptl_crystal_size_min 0.040
_exptl_transmission_factor_max 0.7452
_exptl_transmission_factor_min 0.7256
_refine_diff_density_max 0.104
_refine_diff_density_min -0.124
_refine_diff_density_rms 0.026
_refine_ls_abs_structure_details
; 
 Flack x determined using 976 quotients [(I+)-(I-)]/[(I+)+(I-)] 
 (Parsons, Flack and Wagner, Acta Cryst. B69 (2013) 249-259). 
;
_refine_ls_extinction_method none
_refine_ls_goodness_of_fit_ref 1.114
_refine_ls_hydrogen_treatment constr
_refine_ls_matrix_type full
_refine_ls_number_parameters 163
_refine_ls_number_reflns 2319
_refine_ls_number_restraints 1
_refine_ls_restrained_S_all 1.114
_refine_ls_R_factor_all 0.0368
_refine_ls_R_factor_gt 0.0329
_refine_ls_shift/su_max 0.000
_refine_ls_shift/su_mean 0.000
_refine_ls_structure_factor_coef Fsqd
_refine_ls_weighting_details 'w=1/[\s^2^(Fo^2^)+(0.0394P)^2^+0.1371P] where P=(Fo^2^+2Fc^2^)/3'
_refine_ls_weighting_scheme calc
_refine_ls_wR_factor_gt 0.0791
_refine_ls_wR_factor_ref 0.0818
_reflns_Friedel_coverage 0.912
_reflns_friedel_fraction_full 0.985
_reflns_friedel_fraction_max 0.985
_reflns_number_gt 2155
_reflns_number_total 2319
_reflns_threshold_expression 'I > 2\s(I)'
_cod_data_source_file jo6b00169_si_002.cif
_cod_data_source_block fc132
_cod_original_cell_volume 1313.17(16)
_cod_database_code 4031958
_shelx_shelxl_version_number 2014/7
_shelx_space_group_comment
; 
The symmetry employed for this shelxl refinement is uniquely defined 
by the following loop, which should always be used as a source of 
symmetry information in preference to the above space-group names. 
They are only intended as comments. 
;
_shelx_estimated_absorpt_t_min 0.986
_shelx_estimated_absorpt_t_max 0.997
_exptl_absorpt_special_details 'Blessing, Acta Cryst. (1995) A51, 33-38'

loop_
_space_group_symop_operation_xyz
'x, y, z'
'-x, -y, z+1/2'
'-y, x, z+3/4'
'y, -x, z+1/4'

loop_
_atom_site_label
_atom_site_type_symbol
_atom_site_fract_x
_atom_site_fract_y
_atom_site_fract_z
_atom_site_U_iso_or_equiv
_atom_site_adp_type
_atom_site_occupancy
_atom_site_site_symmetry_order
_atom_site_calc_flag
_atom_site_refinement_flags_posn
_atom_site_refinement_flags_adp
N1 N 0.87054(18) 0.73297(18) 0.14075(13) 0.0426(4) Uani 1 1 d . .
C2 C 1.0144(2) 0.6890(2) 0.12210(15) 0.0438(5) Uani 1 1 d . .
H2 H 1.0528 0.7362 0.0646 0.053 Uiso 1 1 calc R U
C3 C 0.9576(2) 0.5434(2) 0.09719(16) 0.0504(6) Uani 1 1 d . .
H3A H 0.9886 0.5079 0.0347 0.060 Uiso 1 1 calc R U
H3B H 0.9713 0.4736 0.1479 0.060 Uiso 1 1 calc R U
C4 C 0.8120(2) 0.6087(2) 0.09603(17) 0.0469(5) Uani 1 1 d . .
H4 H 0.7785 0.6270 0.0299 0.056 Uiso 1 1 calc R U
C5 C 0.7069(3) 0.5394(2) 0.15462(19) 0.0527(6) Uani 1 1 d . .
N6 N 0.6288(3) 0.4834(2) 0.2019(2) 0.0734(7) Uani 1 1 d . .
C7 C 1.1117(2) 0.7010(2) 0.20522(18) 0.0455(5) Uani 1 1 d . .
C8 C 1.0647(3) 0.7339(3) 0.29512(17) 0.0528(6) Uani 1 1 d . .
H8 H 0.9693 0.7530 0.3047 0.063 Uiso 1 1 calc R U
C9 C 1.1555(3) 0.7393(3) 0.3718(2) 0.0681(7) Uani 1 1 d . .
H9 H 1.1222 0.7633 0.4332 0.082 Uiso 1 1 calc R U
C10 C 1.2922(4) 0.7102(4) 0.3588(3) 0.0899(12) Uani 1 1 d . .
H10 H 1.3542 0.7132 0.4112 0.108 Uiso 1 1 calc R U
C11 C 1.3395(3) 0.6771(5) 0.2714(3) 0.1051(15) Uani 1 1 d . .
H11 H 1.4346 0.6551 0.2631 0.126 Uiso 1 1 calc R U
C12 C 1.2510(3) 0.6747(3) 0.1931(3) 0.0764(9) Uani 1 1 d . .
H12 H 1.2865 0.6550 0.1316 0.092 Uiso 1 1 calc R U
C13 C 0.8217(2) 0.8669(2) 0.12598(13) 0.0410(5) Uani 1 1 d . .
C14 C 0.6831(3) 0.8912(3) 0.10487(16) 0.0503(6) Uani 1 1 d . .
H14 H 0.6208 0.8160 0.0972 0.060 Uiso 1 1 calc R U
C15 C 0.6370(3) 1.0269(3) 0.09511(18) 0.0638(7) Uani 1 1 d . .
H15 H 0.5425 1.0437 0.0805 0.077 Uiso 1 1 calc R U
C16 C 0.7257(3) 1.1373(3) 0.10618(19) 0.0645(7) Uani 1 1 d . .
H16 H 0.6929 1.2295 0.0994 0.077 Uiso 1 1 calc R U
C17 C 0.8625(3) 1.1121(3) 0.12719(18) 0.0579(6) Uani 1 1 d . .
H17 H 0.9244 1.1876 0.1350 0.069 Uiso 1 1 calc R U
C18 C 0.9105(3) 0.9791(2) 0.13704(15) 0.0477(5) Uani 1 1 d . .
H18 H 1.0053 0.9635 0.1515 0.057 Uiso 1 1 calc R U

loop_
_atom_site_aniso_label
_atom_site_aniso_U_11
_atom_site_aniso_U_22
_atom_site_aniso_U_33
_atom_site_aniso_U_23
_atom_site_aniso_U_13
_atom_site_aniso_U_12
N1 0.0475(10) 0.0416(10) 0.0386(9) -0.0014(7) -0.0050(8) 0.0015(7)
C2 0.0503(12) 0.0452(11) 0.0360(11) -0.0004(9) 0.0021(9) 0.0036(9)
C3 0.0659(15) 0.0484(13) 0.0369(11) -0.0078(10) -0.0040(10) 0.0055(10)
C4 0.0608(14) 0.0444(12) 0.0355(11) -0.0018(9) -0.0088(10) -0.0013(10)
C5 0.0590(14) 0.0472(12) 0.0519(14) 0.0047(11) -0.0065(12) -0.0013(11)
N6 0.0758(16) 0.0613(14) 0.0831(17) 0.0178(13) 0.0067(14) -0.0008(12)
C7 0.0487(12) 0.0369(11) 0.0509(12) -0.0069(9) -0.0039(10) 0.0039(9)
C8 0.0560(13) 0.0563(14) 0.0461(13) -0.0046(10) -0.0091(11) 0.0098(10)
C9 0.0818(19) 0.0667(16) 0.0559(16) -0.0136(13) -0.0232(14) 0.0141(14)
C10 0.082(2) 0.094(2) 0.094(3) -0.0361(19) -0.048(2) 0.0283(17)
C11 0.0538(18) 0.137(3) 0.125(3) -0.058(3) -0.0299(19) 0.0290(19)
C12 0.0549(16) 0.091(2) 0.083(2) -0.0369(17) -0.0031(15) 0.0113(14)
C13 0.0529(12) 0.0447(11) 0.0255(10) -0.0013(8) -0.0013(9) 0.0052(9)
C14 0.0563(13) 0.0624(14) 0.0324(11) -0.0031(10) -0.0054(10) 0.0078(11)
C15 0.0712(17) 0.085(2) 0.0355(12) -0.0020(12) -0.0070(11) 0.0335(15)
C16 0.099(2) 0.0551(14) 0.0397(13) -0.0022(11) 0.0004(13) 0.0222(14)
C17 0.0880(18) 0.0468(13) 0.0388(12) -0.0012(10) 0.0022(12) 0.0049(12)
C18 0.0604(13) 0.0474(12) 0.0353(11) 0.0013(9) 0.0015(10) 0.0020(10)

loop_
_atom_type_symbol
_atom_type_description
_atom_type_scat_dispersion_real
_atom_type_scat_dispersion_imag
_atom_type_scat_source
C C 0.0033 0.0016 'International Tables Vol C Tables 4.2.6.8 and 6.1.1.4'
H H 0.0000 0.0000 'International Tables Vol C Tables 4.2.6.8 and 6.1.1.4'
N N 0.0061 0.0033 'International Tables Vol C Tables 4.2.6.8 and 6.1.1.4'

loop_
_geom_angle_atom_site_label_1
_geom_angle_atom_site_label_2
_geom_angle_atom_site_label_3
_geom_angle
C13 N1 C4 124.42(18)
C13 N1 C2 124.02(18)
C4 N1 C2 92.93(16)
N1 C2 C7 115.34(17)
N1 C2 C3 88.16(16)
C7 C2 C3 117.82(18)
N1 C2 H2 111.2
C7 C2 H2 111.2
C3 C2 H2 111.2
C4 C3 C2 87.36(16)
C4 C3 H3A 114.1
C2 C3 H3A 114.1
C4 C3 H3B 114.1
C2 C3 H3B 114.1
H3A C3 H3B 111.3
N1 C4 C5 113.5(2)
N1 C4 C3 88.79(16)
C5 C4 C3 115.99(19)
N1 C4 H4 112.2
C5 C4 H4 112.2
C3 C4 H4 112.2
N6 C5 C4 177.7(3)
C8 C7 C12 118.4(2)
C8 C7 C2 121.6(2)
C12 C7 C2 120.0(2)
C7 C8 C9 120.8(2)
C7 C8 H8 119.6
C9 C8 H8 119.6
C10 C9 C8 119.9(3)
C10 C9 H9 120.0
C8 C9 H9 120.0
C11 C10 C9 120.0(3)
C11 C10 H10 120.0
C9 C10 H10 120.0
C10 C11 C12 121.0(3)
C10 C11 H11 119.5
C12 C11 H11 119.5
C7 C12 C11 119.9(3)
C7 C12 H12 120.1
C11 C12 H12 120.1
C14 C13 C18 119.1(2)
C14 C13 N1 121.0(2)
C18 C13 N1 119.9(2)
C13 C14 C15 119.2(2)
C13 C14 H14 120.4
C15 C14 H14 120.4
C16 C15 C14 121.3(3)
C16 C15 H15 119.4
C14 C15 H15 119.4
C17 C16 C15 119.0(2)
C17 C16 H16 120.5
C15 C16 H16 120.5
C18 C17 C16 120.8(3)
C18 C17 H17 119.6
C16 C17 H17 119.6
C17 C18 C13 120.6(2)
C17 C18 H18 119.7
C13 C18 H18 119.7

loop_
_geom_bond_atom_site_label_1
_geom_bond_atom_site_label_2
_geom_bond_distance
N1 C13 1.393(3)
N1 C4 1.469(3)
N1 C2 1.477(3)
C2 C7 1.504(3)
C2 C3 1.550(3)
C2 H2 1.0000
C3 C4 1.542(3)
C3 H3A 0.9900
C3 H3B 0.9900
C4 C5 1.469(4)
C4 H4 1.0000
C5 N6 1.142(3)
C7 C8 1.380(3)
C7 C12 1.380(3)
C8 C9 1.391(4)
C8 H8 0.9500
C9 C10 1.364(4)
C9 H9 0.9500
C10 C11 1.349(6)
C10 H10 0.9500
C11 C12 1.395(5)
C11 H11 0.9500
C12 H12 0.9500
C13 C14 1.391(3)
C13 C18 1.391(3)
C14 C15 1.392(4)
C14 H14 0.9500
C15 C16 1.378(4)
C15 H15 0.9500
C16 C17 1.376(4)
C16 H16 0.9500
C17 C18 1.374(3)
C17 H17 0.9500
C18 H18 0.9500
